data_7050949
loop_
_publ_author_name
'Jones, Cameron'
'Junk, Peter'
'Richards, Anne F.'
'Waugh, M.'

_publ_section_title
;
The interaction of phosphavinyl Grignard reagents with group 15 halides:
synthesis and structural characterization of novel heterocyclic and
heterocage compounds
;
_journal_name_full 'New Journal of Chemistry'
_journal_paper_doi 10.1039/b204663f
_journal_year 2002
_chemical_formula_sum 'C11 H20 Cl4 P2'
_chemical_formula_weight 356.01
_space_group_IT_number 14
_symmetry_cell_setting monoclinic
_symmetry_space_group_name_Hall '-P 2ybc'
_symmetry_space_group_name_H-M 'P 1 21/c 1'
_cell_angle_alpha 90.00
_cell_angle_beta 95.58(3)
_cell_angle_gamma 90.00
_cell_formula_units_Z 4
_cell_length_a 8.1380(16)
_cell_length_b 12.136(2)
_cell_length_c 16.208(3)
_cell_measurement_temperature 150(2)
_cell_volume 1593.2(5)
_diffrn_ambient_temperature 293(2)
_exptl_crystal_density_diffrn 1.484
_cod_original_sg_symbol_H-M 'P 21/c'
_cod_database_code 7050949

loop_
_symmetry_equiv_pos_as_xyz
'x, y, z'
'-x, y+1/2, -z+1/2'
'-x, -y, -z'
'x, -y-1/2, z-1/2'

loop_
_atom_site_label
_atom_site_type_symbol
_atom_site_fract_x
_atom_site_fract_y
_atom_site_fract_z
_atom_site_U_iso_or_equiv
_atom_site_adp_type
_atom_site_occupancy
_atom_site_symmetry_multiplicity
_atom_site_calc_flag
_atom_site_refinement_flags
_atom_site_disorder_assembly
_atom_site_disorder_group
Cl1 Cl 0.16568(4) 0.00134(3) 0.15192(2) 0.02498(10) Uani 1 1 d . . .
Cl2 Cl 0.16533(4) 0.25502(3) 0.17485(2) 0.02389(9) Uani 1 1 d . . .
Cl3 Cl -0.42391(4) -0.01215(3) 0.27350(2) 0.02278(9) Uani 1 1 d . . .
Cl4 Cl -0.38859(5) 0.24154(3) 0.30682(3) 0.02896(10) Uani 1 1 d . . .
P1 P 0.05372(4) 0.11844(3) 0.21671(2) 0.01343(9) Uani 1 1 d . . .
P2 P -0.23367(4) 0.10374(3) 0.29351(2) 0.01728(9) Uani 1 1 d . . .
C1 C -0.15448(16) 0.11692(11) 0.19767(8) 0.0149(3) Uani 1 1 d . . .
C2 C -0.24486(17) 0.11763(12) 0.10786(9) 0.0183(3) Uani 1 1 d . . .
C3 C -0.2743(2) -0.00175(13) 0.07781(10) 0.0250(3) Uani 1 1 d . . .
H3A H -0.3400 -0.0398 0.1148 0.038 Uiso 1 1 calc R . .
H3B H -0.1701 -0.0386 0.0768 0.038 Uiso 1 1 calc R . .
H3C H -0.3310 -0.0013 0.0230 0.038 Uiso 1 1 calc R . .
C4 C -0.14530(19) 0.17706(14) 0.04516(9) 0.0244(3) Uani 1 1 d . . .
H4A H -0.2082 0.1785 -0.0081 0.037 Uiso 1 1 calc R . .
H4B H -0.0434 0.1386 0.0409 0.037 Uiso 1 1 calc R . .
H4C H -0.1222 0.2511 0.0636 0.037 Uiso 1 1 calc R . .
C5 C -0.41163(18) 0.17712(14) 0.10701(10) 0.0268(3) Uani 1 1 d . . .
H5A H -0.4663 0.1765 0.0518 0.040 Uiso 1 1 calc R . .
H5B H -0.3937 0.2519 0.1250 0.040 Uiso 1 1 calc R . .
H5C H -0.4792 0.1402 0.1438 0.040 Uiso 1 1 calc R . .
C6 C 0.16199(16) 0.10825(11) 0.32058(8) 0.0142(3) Uani 1 1 d . . .
H6 H 0.2790 0.1145 0.3116 0.017 Uiso 1 1 calc R . .
C7 C 0.13082(17) 0.20658(12) 0.37707(9) 0.0185(3) Uani 1 1 d . . .
H7A H 0.1440 0.2751 0.3476 0.022 Uiso 1 1 calc R . .
H7B H 0.0189 0.2035 0.3928 0.022 Uiso 1 1 calc R . .
C8 C 0.25393(18) 0.20213(12) 0.45465(9) 0.0204(3) Uani 1 1 d . . .
H8A H 0.3651 0.2112 0.4389 0.024 Uiso 1 1 calc R . .
H8B H 0.2319 0.2622 0.4914 0.024 Uiso 1 1 calc R . .
C9 C 0.24141(19) 0.09306(13) 0.49991(9) 0.0231(3) Uani 1 1 d . . .
H9A H 0.1328 0.0867 0.5194 0.028 Uiso 1 1 calc R . .
H9B H 0.3226 0.0914 0.5478 0.028 Uiso 1 1 calc R . .
C10 C 0.27023(19) -0.00419(13) 0.44343(9) 0.0235(3) Uani 1 1 d . . .
H10A H 0.2571 -0.0724 0.4733 0.028 Uiso 1 1 calc R . .
H10B H 0.3825 -0.0015 0.4282 0.028 Uiso 1 1 calc R . .
C11 C 0.14941(18) -0.00314(12) 0.36446(9) 0.0190(3) Uani 1 1 d . . .
H11A H 0.1762 -0.0623 0.3279 0.023 Uiso 1 1 calc R . .
H11B H 0.0376 -0.0143 0.3787 0.023 Uiso 1 1 calc R . .

loop_
_atom_site_aniso_label
_atom_site_aniso_U_11
_atom_site_aniso_U_22
_atom_site_aniso_U_33
_atom_site_aniso_U_23
_atom_site_aniso_U_13
_atom_site_aniso_U_12
Cl1 0.01944(18) 0.0331(2) 0.02231(18) -0.00895(14) 0.00159(13) 0.00821(14)
Cl2 0.02083(17) 0.0278(2) 0.02291(18) 0.00736(14) 0.00143(14) -0.00832(14)
Cl3 0.01488(16) 0.02293(19) 0.0307(2) 0.00349(14) 0.00288(14) -0.00374(13)
Cl4 0.02281(19) 0.0257(2) 0.0399(2) -0.00841(16) 0.01050(16) 0.00257(14)
P1 0.01042(16) 0.01635(18) 0.01346(16) -0.00010(12) 0.00082(12) 0.00005(12)
P2 0.01047(16) 0.0239(2) 0.01743(18) -0.00014(14) 0.00136(13) -0.00068(13)
C1 0.0106(6) 0.0178(7) 0.0161(6) 0.0001(5) -0.0001(5) 0.0006(5)
C2 0.0161(6) 0.0216(7) 0.0165(6) 0.0009(5) -0.0026(5) 0.0013(5)
C3 0.0257(8) 0.0261(8) 0.0220(7) -0.0041(6) -0.0039(6) -0.0034(6)
C4 0.0240(7) 0.0308(8) 0.0175(7) 0.0044(6) -0.0017(6) -0.0006(6)
C5 0.0173(7) 0.0336(9) 0.0280(8) 0.0039(7) -0.0051(6) 0.0067(6)
C6 0.0105(6) 0.0174(7) 0.0144(6) 0.0000(5) -0.0014(5) -0.0002(5)
C7 0.0197(7) 0.0168(7) 0.0187(7) -0.0019(5) 0.0000(5) 0.0002(5)
C8 0.0195(7) 0.0233(7) 0.0180(7) -0.0037(6) -0.0001(5) -0.0032(6)
C9 0.0240(7) 0.0301(8) 0.0147(7) 0.0010(6) 0.0002(6) 0.0014(6)
C10 0.0256(8) 0.0243(8) 0.0196(7) 0.0034(6) -0.0022(6) 0.0051(6)
C11 0.0208(7) 0.0170(7) 0.0186(7) 0.0017(5) -0.0010(5) -0.0002(5)

loop_
_geom_bond_atom_site_label_1
_geom_bond_atom_site_label_2
_geom_bond_distance
_geom_bond_site_symmetry_2
_geom_bond_publ_flag
Cl1 P1 2.0343(6) . ?
Cl2 P1 2.0378(6) . ?
Cl3 P2 2.0934(6) . ?
Cl4 P2 2.1179(6) . ?
P1 C1 1.6925(14) . ?
P1 C6 1.8269(14) . ?
P2 C1 1.7460(15) . ?
C1 C2 1.5659(19) . ?
C2 C5 1.536(2) . ?
C2 C4 1.539(2) . ?
C2 C3 1.540(2) . ?
C6 C11 1.5355(19) . ?
C6 C7 1.5400(19) . ?
C7 C8 1.5307(19) . ?
C8 C9 1.521(2) . ?
C9 C10 1.526(2) . ?
C10 C11 1.536(2) . ?

loop_
_cod_related_entry_id
_cod_related_entry_database
_cod_related_entry_code
1 ChemSpider 30652850
